data_7217463
loop_
_publ_author_name
'Yang, Donghui'
'Liang, Yanfen'
'Ma, Pengtao'
'Li, Suzhi'
'Wang, Jingping'
'Niu, Jingyang'

_publ_section_title
;
 Self assembly of carboxylate/alcoholate functionalized ring-shape
 phosphomolybdates
;
_journal_issue 34
_journal_name_full CrystEngComm
_journal_page_first 8041
_journal_paper_doi 10.1039/C4CE00580E
_journal_volume 16
_journal_year 2014
_chemical_formula_sum 'C18 H79 Mo12 N10 O60.5 P2'
_chemical_formula_weight 2617.12
_chemical_name_systematic
;
 ?
;
_space_group_IT_number 14
_symmetry_cell_setting monoclinic
_symmetry_space_group_name_Hall '-P 2yn'
_symmetry_space_group_name_H-M 'P 1 21/n 1'
_atom_sites_solution_hydrogens geom
_atom_sites_solution_primary direct
_atom_sites_solution_secondary difmap
_audit_creation_method SHELXL-97
_cell_angle_alpha 90.00
_cell_angle_beta 115.157(2)
_cell_angle_gamma 90.00
_cell_formula_units_Z 4
_cell_length_a 18.1471(18)
_cell_length_b 26.828(3)
_cell_length_c 19.2959(19)
_cell_measurement_reflns_used 2277
_cell_measurement_temperature 296(2)
_cell_measurement_theta_max 21.65
_cell_measurement_theta_min 2.48
_cell_volume 8503.1(15)
_computing_cell_refinement 'Bruker SMART'
_computing_data_collection 'Bruker SMART'
_computing_data_reduction 'Bruker SAINT'
_computing_molecular_graphics 'Bruker SHELXTL'
_computing_publication_material 'Bruker SHELXTL'
_computing_structure_refinement 'SHELXL-97 (Sheldrick, 1997)'
_computing_structure_solution 'SHELXS-97 (Sheldrick, 1990)'
_diffrn_ambient_temperature 296(2)
_diffrn_measured_fraction_theta_full 0.997
_diffrn_measured_fraction_theta_max 0.997
_diffrn_measurement_device_type 'CCD area detector'
_diffrn_measurement_method 'phi and omega scans'
_diffrn_radiation_monochromator graphite
_diffrn_radiation_source 'fine-focus sealed tube'
_diffrn_radiation_type MoK\a
_diffrn_radiation_wavelength 0.71073
_diffrn_reflns_av_R_equivalents 0.0944
_diffrn_reflns_av_sigmaI/netI 0.1176
_diffrn_reflns_limit_h_max 21
_diffrn_reflns_limit_h_min -21
_diffrn_reflns_limit_k_max 31
_diffrn_reflns_limit_k_min -31
_diffrn_reflns_limit_l_max 22
_diffrn_reflns_limit_l_min -14
_diffrn_reflns_number 43475
_diffrn_reflns_theta_full 25.00
_diffrn_reflns_theta_max 25.00
_diffrn_reflns_theta_min 1.96
_exptl_absorpt_coefficient_mu 1.846
_exptl_absorpt_correction_T_max 0.8515
_exptl_absorpt_correction_T_min 0.4972
_exptl_absorpt_correction_type multi-scan
_exptl_absorpt_process_details SADABS
_exptl_crystal_colour colorless
_exptl_crystal_density_diffrn 2.043
_exptl_crystal_density_method 'not measured'
_exptl_crystal_description rod
_exptl_crystal_F_000 5092
_exptl_crystal_size_max 0.44
_exptl_crystal_size_mid 0.13
_exptl_crystal_size_min 0.09
_refine_diff_density_max 0.994
_refine_diff_density_min -0.878
_refine_diff_density_rms 0.181
_refine_ls_extinction_method none
_refine_ls_goodness_of_fit_ref 1.010
_refine_ls_hydrogen_treatment constr
_refine_ls_matrix_type full
_refine_ls_number_parameters 1081
_refine_ls_number_reflns 14933
_refine_ls_number_restraints 133
_refine_ls_restrained_S_all 1.015
_refine_ls_R_factor_all 0.1712
_refine_ls_R_factor_gt 0.0685
_refine_ls_shift/su_max 0.000
_refine_ls_shift/su_mean 0.000
_refine_ls_structure_factor_coef Fsqd
_refine_ls_weighting_details 'calc w=1/[\s^2^(Fo^2^)+(0.0645P)^2^+0.0000P] where P=(Fo^2^+2Fc^2^)/3'
_refine_ls_weighting_scheme calc
_refine_ls_wR_factor_gt 0.1587
_refine_ls_wR_factor_ref 0.1880
_reflns_number_gt 6279
_reflns_number_total 14933
_reflns_threshold_expression >2sigma(I)
_cod_duplicate_entry 7216650
_cod_data_source_file c4ce00580e2.cif
_cod_data_source_block njy1
_cod_depositor_comments
;
The following automatic conversions were performed:

'_symmetry_cell_setting' value 'Monoclinic' changed to 'monoclinic'
according to
/usr/data/users/saulius/crontab/automatic-downloads/current/RSC/lib/dictionaries/cif_core.dic
dictionary named 'cif_core.dic' version 2.4.2 from
2011-04-26.

'_exptl_absorpt_correction_type' value 'Multi-scan'
changed to 'multi-scan' according to
/usr/data/users/saulius/crontab/automatic-downloads/current/RSC/lib/dictionaries/cif_core.dic
dictionary named 'cif_core.dic' version 2.4.2 from 2011-04-26.

Automatic conversion script
Id: cif_fix_values 2281 2013-09-26 08:29:07Z andrius 
;
_cod_original_sg_symbol_H-M P2(1)/n
_cod_original_formula_sum 'C18 H79 Mo12 N10 O60.50 P2'
_cod_database_code 7217463

loop_
_symmetry_equiv_pos_as_xyz
'x, y, z'
'-x+1/2, y+1/2, -z+1/2'
'-x, -y, -z'
'x-1/2, -y-1/2, z-1/2'

loop_
_atom_site_label
_atom_site_type_symbol
_atom_site_fract_x
_atom_site_fract_y
_atom_site_fract_z
_atom_site_U_iso_or_equiv
_atom_site_adp_type
_atom_site_occupancy
_atom_site_symmetry_multiplicity
_atom_site_calc_flag
_atom_site_refinement_flags
Mo1 Mo 0.74151(7) 0.16284(4) 0.08161(6) 0.0470(3) Uani 1 1 d .
Mo2 Mo 0.78025(7) 0.27232(4) 0.17176(6) 0.0456(3) Uani 1 1 d .
Mo3 Mo 0.88277(7) 0.27434(4) 0.37499(6) 0.0482(3) Uani 1 1 d .
Mo4 Mo 0.93701(7) 0.16769(5) 0.47222(6) 0.0503(3) Uani 1 1 d .
Mo5 Mo 0.88996(7) 0.05132(4) 0.37442(7) 0.0497(3) Uani 1 1 d .
Mo6 Mo 0.79217(7) 0.04824(4) 0.18400(7) 0.0489(3) Uani 1 1 d .
Mo7 Mo 0.29097(7) 0.16046(5) 0.43312(6) 0.0552(3) Uani 1 1 d .
Mo8 Mo 0.25423(7) 0.27051(4) 0.34489(6) 0.0492(3) Uani 1 1 d .
Mo9 Mo 0.15206(7) 0.27419(4) 0.14168(6) 0.0482(3) Uani 1 1 d .
Mo10 Mo 0.09475(7) 0.16867(4) 0.04239(6) 0.0488(3) Uani 1 1 d .
Mo11 Mo 0.13557(8) 0.05141(4) 0.13838(7) 0.0575(4) Uani 1 1 d .
Mo12 Mo 0.23605(8) 0.04695(5) 0.32823(7) 0.0582(4) Uani 1 1 d .
P1 P 0.81701(18) 0.16214(12) 0.27765(17) 0.0371(8) Uani 1 1 d .
P2 P 0.21384(19) 0.16075(13) 0.23717(18) 0.0409(8) Uani 1 1 d .
O1 O 0.6762(6) 0.1545(3) -0.0087(5) 0.072(3) Uani 1 1 d .
O2 O 0.8325(5) 0.1534(3) 0.0823(5) 0.060(2) Uani 1 1 d .
O3 O 0.6324(5) 0.1785(3) 0.1070(5) 0.057(2) Uani 1 1 d .
O4 O 0.7417(5) 0.2341(3) 0.0799(4) 0.049(2) Uani 1 1 d .
O5 O 0.7329(4) 0.1025(3) 0.1282(4) 0.047(2) Uani 1 1 d .
O6 O 0.8034(4) 0.1894(3) 0.2045(4) 0.041(2) Uani 1 1 d .
O7 O 0.7382(6) 0.3266(3) 0.1350(5) 0.071(3) Uani 1 1 d .
O8 O 0.8762(5) 0.2784(3) 0.1823(5) 0.059(2) Uani 1 1 d .
O9 O 0.6609(5) 0.2500(4) 0.1685(5) 0.060(3) Uani 1 1 d .
O10 O 0.8011(4) 0.2776(3) 0.2755(4) 0.043(2) Uani 1 1 d .
O11 O 0.8754(6) 0.3296(3) 0.4114(5) 0.073(3) Uani 1 1 d .
O12 O 0.9612(5) 0.2815(3) 0.3525(5) 0.062(3) Uani 1 1 d .
O13 O 0.7731(5) 0.2513(3) 0.3935(5) 0.052(2) Uani 1 1 d .
O14 O 0.9387(5) 0.2381(3) 0.4678(4) 0.054(2) Uani 1 1 d .
O15 O 0.8753(4) 0.1900(3) 0.3459(4) 0.040(2) Uani 1 1 d .
O16 O 0.9616(6) 0.1596(4) 0.5659(5) 0.085(3) Uani 1 1 d .
O17 O 1.0255(5) 0.1574(3) 0.4642(5) 0.068(3) Uani 1 1 d .
O18 O 0.8092(5) 0.1813(3) 0.4577(5) 0.056(2) Uani 1 1 d .
O19 O 0.8878(5) 0.1070(3) 0.4328(4) 0.049(2) Uani 1 1 d .
O20 O 0.9042(6) 0.0042(3) 0.4375(5) 0.076(3) Uani 1 1 d .
O21 O 0.9835(5) 0.0589(3) 0.3777(5) 0.064(3) Uani 1 1 d .
O22 O 0.7587(5) 0.0543(3) 0.3517(5) 0.059(3) Uani 1 1 d .
O23 O 0.8445(5) 0.0157(3) 0.2812(4) 0.058(2) Uani 1 1 d .
O24 O 0.8440(4) 0.1093(3) 0.2773(4) 0.0386(19) Uani 1 1 d .
O25 O 0.7413(6) 0.0002(3) 0.1289(5) 0.068(3) Uani 1 1 d .
O26 O 0.8738(5) 0.0529(3) 0.1654(5) 0.055(2) Uani 1 1 d .
O27 O 0.6917(5) 0.0538(3) 0.2241(5) 0.050(2) Uani 1 1 d .
O28 O 0.3564(6) 0.1513(3) 0.5231(5) 0.082(3) Uani 1 1 d .
O29 O 0.4001(5) 0.1745(4) 0.4078(5) 0.070(3) Uani 1 1 d .
O30 O 0.1986(5) 0.1516(3) 0.4330(5) 0.065(3) Uani 1 1 d .
O31 O 0.2925(5) 0.2305(3) 0.4353(4) 0.052(2) Uani 1 1 d .
O32 O 0.2986(5) 0.1005(3) 0.3856(4) 0.058(2) Uani 1 1 d .
O33 O 0.2288(5) 0.1877(3) 0.3112(4) 0.045(2) Uani 1 1 d .
O34 O 0.2981(6) 0.3251(3) 0.3836(5) 0.075(3) Uani 1 1 d .
O35 O 0.3712(6) 0.2468(4) 0.3471(5) 0.064(3) Uani 1 1 d .
O36 O 0.1572(5) 0.2777(3) 0.3337(5) 0.054(2) Uani 1 1 d .
O37 O 0.2338(5) 0.2777(3) 0.2417(4) 0.047(2) Uani 1 1 d .
O38 O 0.1607(6) 0.3298(3) 0.1069(5) 0.076(3) Uani 1 1 d .
O39 O 0.2611(5) 0.2490(4) 0.1239(5) 0.056(2) Uani 1 1 d .
O40 O 0.0726(5) 0.2826(3) 0.1639(5) 0.060(2) Uani 1 1 d .
O41 O 0.0982(5) 0.2391(3) 0.0490(4) 0.050(2) Uani 1 1 d .
O42 O 0.1563(4) 0.1898(3) 0.1687(4) 0.044(2) Uani 1 1 d .
O43 O 0.0707(6) 0.1609(3) -0.0523(5) 0.075(3) Uani 1 1 d .
O44 O 0.2228(6) 0.1799(4) 0.0580(5) 0.066(3) Uani 1 1 d .
O45 O 0.0060(5) 0.1597(3) 0.0482(5) 0.060(2) Uani 1 1 d .
O46 O 0.1418(5) 0.1063(3) 0.0818(4) 0.050(2) Uani 1 1 d .
O47 O 0.1190(7) 0.0044(4) 0.0761(5) 0.097(4) Uani 1 1 d .
O48 O 0.2673(7) 0.0507(4) 0.1606(6) 0.078(3) Uani 1 1 d .
O49 O 0.0421(5) 0.0606(3) 0.1356(5) 0.065(3) Uani 1 1 d .
O50 O 0.1822(5) 0.0142(3) 0.2322(5) 0.064(3) Uani 1 1 d .
O51 O 0.1850(4) 0.1084(3) 0.2365(4) 0.041(2) Uani 1 1 d .
O52 O 0.2868(6) -0.0018(4) 0.3813(5) 0.086(3) Uani 1 1 d .
O53 O 0.1561(5) 0.0527(3) 0.3489(5) 0.062(3) Uani 1 1 d .
O54 O 0.3330(6) 0.0511(4) 0.2850(6) 0.076(3) Uani 1 1 d .
C1 C 0.6176(7) 0.2144(6) 0.1401(7) 0.052(4) Uani 1 1 d D
C2 C 0.5354(7) 0.2168(6) 0.1409(8) 0.081(5) Uani 1 1 d D
H2A H 0.5426 0.2300 0.1902 0.097 Uiso 1 1 calc R
H2B H 0.5029 0.2408 0.1024 0.097 Uiso 1 1 calc R
C3 C 0.4875(10) 0.1699(6) 0.1272(11) 0.116(7) Uani 1 1 d D
H3A H 0.5213 0.1441 0.1612 0.140 Uiso 1 1 calc R
H3B H 0.4720 0.1589 0.0750 0.140 Uiso 1 1 calc R
C4 C 0.4115(9) 0.1767(6) 0.1405(10) 0.111(6) Uani 1 1 d DU
H4A H 0.3864 0.1444 0.1380 0.134 Uiso 1 1 calc R
H4B H 0.4268 0.1901 0.1915 0.134 Uiso 1 1 calc R
C5 C 0.3513(7) 0.2106(6) 0.0834(8) 0.087(5) Uani 1 1 d D
H5A H 0.3413 0.1992 0.0325 0.105 Uiso 1 1 calc R
H5B H 0.3749 0.2437 0.0900 0.105 Uiso 1 1 calc R
C6 C 0.2715(8) 0.2142(6) 0.0887(8) 0.054(4) Uani 1 1 d D
C7 C 0.7614(7) 0.2162(6) 0.4270(8) 0.050(4) Uani 1 1 d D
C8 C 0.6820(7) 0.2141(5) 0.4321(8) 0.067(4) Uani 1 1 d D
H8A H 0.6581 0.2471 0.4232 0.080 Uiso 1 1 calc R
H8B H 0.6912 0.2040 0.4834 0.080 Uiso 1 1 calc R
C9 C 0.6239(9) 0.1788(7) 0.3758(10) 0.111(6) Uani 1 1 d DU
H9A H 0.6514 0.1473 0.3791 0.133 Uiso 1 1 calc R
H9B H 0.6081 0.1919 0.3247 0.133 Uiso 1 1 calc R
C10 C 0.5480(10) 0.1693(6) 0.3878(12) 0.122(7) Uani 1 1 d DU
H10A H 0.5159 0.1434 0.3531 0.147 Uiso 1 1 calc R
H10B H 0.5633 0.1579 0.4398 0.147 Uiso 1 1 calc R
C11 C 0.4983(7) 0.2156(6) 0.3740(8) 0.099(6) Uani 1 1 d DU
H11A H 0.4897 0.2285 0.3242 0.118 Uiso 1 1 calc R
H11B H 0.5305 0.2401 0.4118 0.118 Uiso 1 1 calc R
C12 C 0.4162(8) 0.2123(7) 0.3763(8) 0.063(4) Uani 1 1 d DU
C13 C 0.6942(8) 0.0530(5) 0.2885(9) 0.059(4) Uani 1 1 d D
C14 C 0.6185(8) 0.0535(6) 0.3024(10) 0.098(6) Uani 1 1 d D
H14A H 0.6302 0.0370 0.3507 0.118 Uiso 1 1 calc R
H14B H 0.6044 0.0878 0.3070 0.118 Uiso 1 1 calc R
C15 C 0.5479(8) 0.0291(8) 0.2418(9) 0.119(8) Uani 1 1 d D
H15A H 0.5604 -0.0056 0.2373 0.142 Uiso 1 1 calc R
H15B H 0.5350 0.0453 0.1931 0.142 Uiso 1 1 calc R
C16 C 0.4767(8) 0.0323(9) 0.2610(9) 0.134(7) Uani 1 1 d DU
H16A H 0.4718 0.0004 0.2823 0.161 Uiso 1 1 calc R
H16B H 0.4896 0.0569 0.3013 0.161 Uiso 1 1 calc R
C17 C 0.3978(10) 0.0447(7) 0.2012(10) 0.123(5) Uani 1 1 d DU
H17A H 0.3828 0.0190 0.1623 0.147 Uiso 1 1 calc R
H17B H 0.4029 0.0756 0.1777 0.147 Uiso 1 1 calc R
C18 C 0.3296(11) 0.0504(8) 0.2244(13) 0.108(5) Uani 1 1 d DU
N1 N 0.4193(6) 0.2598(4) 0.5683(5) 0.054(3) Uani 1 1 d .
N2 N 0.6148(6) 0.2630(4) 0.9463(5) 0.053(3) Uani 1 1 d .
N3 N 0.0182(6) 0.2140(4) 0.2580(6) 0.056(3) Uani 1 1 d .
N4 N 0.0167(7) 0.1135(4) 0.2609(7) 0.072(3) Uani 1 1 d .
N5 N 0.1155(7) 0.9183(5) 0.9927(7) 0.100(5) Uani 1 1 d .
N6 N 0.1489(8) 0.0826(5) 0.5123(9) 0.115(6) Uani 1 1 d .
N7 N 0.5646(8) 0.0748(6) 0.0690(8) 0.122(6) Uani 1 1 d .
N8 N 0.4631(8) 0.0641(6) 0.4384(8) 0.123(6) Uani 1 1 d .
N9 N 0.5167(13) 0.1495(8) -0.2410(13) 0.069(6) Uani 0.50 1 d P
N10 N 0.3976(12) 0.0605(9) 0.0070(11) 0.071(8) Uani 0.50 1 d P
N11 N 0.7465(12) 0.0008(8) 0.4696(11) 0.063(7) Uani 0.50 1 d P
N12 N 0.3641(11) 0.9210(9) 0.4847(12) 0.077(8) Uani 0.50 1 d P
O1W O 0.0715(17) 0.9589(8) 0.4072(11) 0.132(11) Uani 0.50 1 d P
O2W O 0.3704(15) 0.0946(7) 0.6569(12) 0.109(8) Uani 0.50 1 d P
O3W O -0.0739(17) 0.4670(8) 0.0613(11) 0.120(10) Uani 0.50 1 d P
O4W O 0.7993(13) 0.1097(10) 0.5590(16) 0.166(15) Uani 0.50 1 d P
O5W O 0.6711(18) 0.0975(11) 0.8592(16) 0.045(8) Uani 0.25 1 d PU
O6W O 0.7394(17) 1.0237(11) -0.0308(15) 0.041(8) Uani 0.25 1 d PU
O7W O 0.5761(19) 0.4630(11) 0.4083(15) 0.046(8) Uani 0.25 1 d PU
O8W O 0.4286(16) 0.3963(10) 0.3823(14) 0.034(7) Uani 0.25 1 d PU
O9W O 0.7617(19) 0.9306(11) 0.2853(18) 0.054(9) Uani 0.25 1 d PU
O10W O 0.2539(18) 0.4187(11) 0.2635(16) 0.048(8) Uani 0.25 1 d PU
O11W O 0.591(2) 0.0423(13) -0.0507(19) 0.064(11) Uani 0.25 1 d PU
O12W O 0.622(2) 0.3429(12) 0.2124(19) 0.065(10) Uani 0.25 1 d PU
O13W O 0.021(2) 0.1470(16) -0.222(2) 0.090(13) Uani 0.25 1 d PU
O14W O 0.080(2) 0.4082(13) 0.1534(18) 0.076(13) Uani 0.25 1 d P
O15W O 0.031(3) 0.973(2) 0.253(2) 0.14(3) Uani 0.25 1 d P
O16W O 0.742(2) 0.4142(14) 0.485(2) 0.079(11) Uani 0.25 1 d PU
O17W O -0.140(4) 0.168(2) -0.288(3) 0.15(2) Uani 0.25 1 d PU
O18W O 0.613(3) 0.4000(19) 0.144(2) 0.114(17) Uani 0.25 1 d P
O19W O 0.690(3) 0.3441(15) 0.372(2) 0.098(14) Uani 0.25 1 d PU
O20W O -0.039(3) 0.9451(14) 0.272(2) 0.100(16) Uani 0.25 1 d P
O21W O 0.606(3) -0.0582(18) 0.134(3) 0.120(17) Uani 0.25 1 d PU
O22W O 0.517(5) 0.089(4) -0.111(5) 0.32(7) Uani 0.25 1 d P

loop_
_atom_site_aniso_label
_atom_site_aniso_U_11
_atom_site_aniso_U_22
_atom_site_aniso_U_33
_atom_site_aniso_U_23
_atom_site_aniso_U_13
_atom_site_aniso_U_12
Mo1 0.0522(8) 0.0538(8) 0.0384(7) -0.0035(6) 0.0226(6) -0.0035(6)
Mo2 0.0493(8) 0.0456(8) 0.0454(7) 0.0019(5) 0.0234(6) 0.0043(5)
Mo3 0.0494(8) 0.0512(8) 0.0478(7) -0.0074(6) 0.0244(6) -0.0038(6)
Mo4 0.0421(8) 0.0663(9) 0.0419(7) 0.0033(6) 0.0173(6) -0.0044(6)
Mo5 0.0484(8) 0.0490(8) 0.0578(8) 0.0125(6) 0.0286(6) 0.0042(6)
Mo6 0.0523(8) 0.0442(8) 0.0583(8) -0.0064(6) 0.0313(6) -0.0039(6)
Mo7 0.0601(9) 0.0655(9) 0.0435(7) 0.0096(6) 0.0254(6) 0.0082(6)
Mo8 0.0520(8) 0.0535(8) 0.0445(7) -0.0016(6) 0.0228(6) -0.0068(6)
Mo9 0.0488(8) 0.0514(8) 0.0453(7) 0.0051(6) 0.0210(6) -0.0025(6)
Mo10 0.0446(8) 0.0583(8) 0.0452(7) -0.0026(6) 0.0208(6) 0.0027(6)
Mo11 0.0733(10) 0.0466(8) 0.0655(9) -0.0083(6) 0.0420(7) 0.0003(6)
Mo12 0.0651(9) 0.0522(9) 0.0682(9) 0.0144(7) 0.0390(7) 0.0141(6)
P1 0.037(2) 0.040(2) 0.0371(18) 0.0023(16) 0.0193(15) 0.0029(15)
P2 0.042(2) 0.044(2) 0.042(2) 0.0046(16) 0.0232(16) 0.0014(16)
O1 0.075(7) 0.072(7) 0.049(6) -0.006(5) 0.007(5) -0.013(5)
O2 0.062(6) 0.052(6) 0.075(6) -0.009(5) 0.038(5) -0.006(4)
O3 0.042(6) 0.062(7) 0.066(6) -0.007(5) 0.021(5) -0.010(4)
O4 0.057(6) 0.055(6) 0.035(5) 0.003(4) 0.019(4) 0.004(4)
O5 0.048(5) 0.048(6) 0.047(5) 0.002(4) 0.021(4) -0.004(4)
O6 0.047(5) 0.037(5) 0.037(5) 0.001(4) 0.016(4) 0.010(4)
O7 0.091(8) 0.057(7) 0.064(6) 0.010(5) 0.031(6) 0.022(5)
O8 0.058(6) 0.067(7) 0.059(6) -0.014(5) 0.033(5) -0.006(5)
O9 0.040(6) 0.071(7) 0.069(7) -0.002(5) 0.024(5) 0.007(5)
O10 0.050(5) 0.042(5) 0.045(5) -0.001(4) 0.027(4) 0.012(4)
O11 0.091(8) 0.053(6) 0.060(6) -0.021(5) 0.016(5) -0.009(5)
O12 0.050(6) 0.066(7) 0.070(6) 0.000(5) 0.025(5) -0.015(5)
O13 0.044(6) 0.062(7) 0.055(6) 0.000(5) 0.026(5) 0.006(4)
O14 0.059(6) 0.067(6) 0.037(5) -0.007(4) 0.021(4) -0.006(4)
O15 0.038(5) 0.036(5) 0.040(5) 0.001(4) 0.011(4) -0.004(4)
O16 0.081(8) 0.115(9) 0.047(6) 0.014(5) 0.017(5) -0.011(6)
O17 0.049(6) 0.066(7) 0.087(7) 0.012(5) 0.027(5) 0.008(5)
O18 0.047(6) 0.068(7) 0.054(6) -0.008(5) 0.024(5) -0.003(5)
O19 0.047(5) 0.057(6) 0.055(5) 0.003(4) 0.033(4) -0.008(4)
O20 0.082(7) 0.062(7) 0.084(7) 0.022(5) 0.036(6) 0.011(5)
O21 0.050(6) 0.067(7) 0.077(7) 0.018(5) 0.030(5) 0.005(5)
O22 0.044(6) 0.074(7) 0.057(6) 0.010(5) 0.020(5) -0.008(5)
O23 0.051(6) 0.052(6) 0.067(6) 0.002(4) 0.023(5) -0.005(4)
O24 0.041(5) 0.034(5) 0.047(5) 0.001(4) 0.024(4) 0.003(4)
O25 0.090(8) 0.067(7) 0.058(6) -0.028(5) 0.042(5) -0.014(5)
O26 0.055(6) 0.053(6) 0.069(6) -0.012(5) 0.038(5) -0.008(4)
O27 0.051(6) 0.064(6) 0.045(5) 0.001(5) 0.030(5) -0.002(4)
O28 0.114(9) 0.072(8) 0.042(6) 0.011(5) 0.017(6) 0.017(6)
O29 0.042(6) 0.096(9) 0.068(7) 0.003(6) 0.018(5) 0.000(5)
O30 0.083(7) 0.062(7) 0.079(7) 0.007(5) 0.063(6) 0.007(5)
O31 0.054(6) 0.069(6) 0.031(5) -0.002(4) 0.015(4) -0.009(4)
O32 0.058(6) 0.066(6) 0.050(5) 0.016(5) 0.024(5) 0.014(5)
O33 0.056(6) 0.045(5) 0.040(5) 0.005(4) 0.026(4) 0.000(4)
O34 0.072(7) 0.086(8) 0.055(6) -0.013(5) 0.017(5) -0.031(5)
O35 0.048(7) 0.083(8) 0.060(6) 0.011(5) 0.022(5) -0.003(5)
O36 0.051(6) 0.050(6) 0.074(6) 0.004(4) 0.037(5) 0.004(4)
O37 0.051(6) 0.050(6) 0.038(5) -0.002(4) 0.018(4) -0.011(4)
O38 0.113(9) 0.048(6) 0.064(6) 0.013(5) 0.034(6) -0.009(5)
O39 0.040(6) 0.081(7) 0.058(6) 0.017(5) 0.030(5) -0.001(5)
O40 0.050(6) 0.074(7) 0.060(6) -0.005(5) 0.027(5) 0.006(5)
O41 0.047(5) 0.053(6) 0.041(5) 0.001(4) 0.011(4) 0.004(4)
O42 0.045(5) 0.050(6) 0.041(5) 0.006(4) 0.022(4) 0.005(4)
O43 0.093(8) 0.087(8) 0.043(5) -0.012(5) 0.027(5) 0.018(6)
O44 0.059(7) 0.087(8) 0.064(7) -0.003(5) 0.039(5) -0.002(6)
O45 0.038(5) 0.057(6) 0.079(7) -0.020(5) 0.019(5) -0.003(4)
O46 0.059(6) 0.053(6) 0.051(5) -0.002(4) 0.036(4) 0.005(4)
O47 0.166(11) 0.060(7) 0.072(7) -0.033(5) 0.059(7) -0.016(7)
O48 0.103(9) 0.078(8) 0.082(8) 0.014(6) 0.067(7) 0.022(6)
O49 0.071(7) 0.059(7) 0.072(6) -0.013(5) 0.036(5) -0.018(5)
O50 0.089(7) 0.044(6) 0.068(6) 0.005(4) 0.044(6) 0.014(5)
O51 0.045(5) 0.040(5) 0.049(5) 0.007(4) 0.031(4) 0.001(4)
O52 0.100(9) 0.081(8) 0.088(8) 0.037(6) 0.050(6) 0.028(6)
O53 0.065(6) 0.074(7) 0.065(6) 0.009(5) 0.045(5) 0.005(5)
O54 0.071(7) 0.112(9) 0.068(7) 0.016(6) 0.049(6) 0.021(6)
C1 0.039(9) 0.071(12) 0.040(9) 0.026(8) 0.011(7) 0.017(8)
C2 0.043(10) 0.132(16) 0.066(11) 0.026(10) 0.020(8) -0.022(9)
C3 0.095(16) 0.118(18) 0.152(19) 0.006(13) 0.067(14) 0.039(13)
C4 0.076(11) 0.135(14) 0.129(13) 0.059(11) 0.050(10) -0.004(10)
C5 0.043(10) 0.149(17) 0.083(12) 0.032(11) 0.040(9) 0.008(10)
C6 0.053(11) 0.068(12) 0.060(10) 0.022(8) 0.042(9) 0.018(8)
C7 0.041(9) 0.064(11) 0.049(9) -0.019(8) 0.024(7) -0.015(7)
C8 0.049(10) 0.091(12) 0.069(10) -0.015(8) 0.033(8) -0.013(8)
C9 0.081(10) 0.148(13) 0.133(12) -0.043(10) 0.073(9) -0.005(9)
C10 0.112(18) 0.100(15) 0.151(18) -0.009(13) 0.052(15) -0.026(10)
C11 0.031(8) 0.177(18) 0.060(10) -0.034(11) -0.007(7) 0.011(9)
C12 0.045(9) 0.110(15) 0.031(8) -0.018(9) 0.012(7) -0.008(9)
C13 0.069(11) 0.039(9) 0.080(11) 0.002(8) 0.041(10) -0.016(7)
C14 0.060(12) 0.112(15) 0.145(16) 0.000(12) 0.066(12) 0.010(10)
C15 0.030(10) 0.24(2) 0.098(14) 0.010(14) 0.041(10) 0.008(12)
C16 0.081(12) 0.236(17) 0.114(14) -0.002(12) 0.069(10) -0.033(11)
C17 0.116(11) 0.156(12) 0.125(11) 0.033(9) 0.079(9) 0.061(9)
C18 0.100(12) 0.132(12) 0.116(12) 0.035(10) 0.072(10) 0.063(10)
N1 0.047(7) 0.060(8) 0.052(7) 0.001(5) 0.019(5) -0.013(5)
N2 0.050(7) 0.064(8) 0.053(7) 0.000(5) 0.028(5) 0.011(5)
N3 0.041(6) 0.067(7) 0.071(7) -0.001(6) 0.035(5) -0.007(5)
N4 0.075(8) 0.066(8) 0.099(9) 0.002(7) 0.062(7) -0.003(6)
N5 0.069(9) 0.106(12) 0.117(11) -0.064(9) 0.033(8) -0.023(8)
N6 0.071(10) 0.095(11) 0.181(15) 0.087(10) 0.056(10) 0.019(8)
N7 0.057(10) 0.177(16) 0.121(12) -0.015(11) 0.028(9) -0.023(9)
N8 0.066(10) 0.193(18) 0.100(11) 0.012(11) 0.025(8) 0.004(10)
N9 0.053(14) 0.054(15) 0.100(18) 0.017(13) 0.031(13) 0.009(12)
N10 0.048(14) 0.12(2) 0.051(14) -0.039(13) 0.026(11) -0.063(14)
N11 0.057(15) 0.098(19) 0.058(14) 0.053(12) 0.048(12) 0.049(12)
N12 0.023(13) 0.12(2) 0.085(17) 0.074(15) 0.016(11) 0.020(12)
O1W 0.21(3) 0.104(19) 0.063(14) -0.006(12) 0.041(16) 0.100(18)
O2W 0.19(3) 0.063(15) 0.096(17) 0.026(12) 0.082(17) 0.031(15)
O3W 0.25(3) 0.074(16) 0.061(14) -0.029(11) 0.085(17) -0.030(16)
O4W 0.084(17) 0.21(3) 0.25(3) 0.21(3) 0.121(19) 0.093(17)
O5W 0.060(12) 0.038(11) 0.041(11) -0.019(8) 0.027(9) -0.007(8)
O6W 0.046(15) 0.052(15) 0.027(13) -0.025(11) 0.016(11) -0.032(12)
O7W 0.066(12) 0.035(11) 0.035(11) 0.000(8) 0.019(8) 0.001(9)
O8W 0.029(10) 0.040(11) 0.027(10) 0.018(8) 0.006(8) 0.018(8)
O9W 0.063(12) 0.045(12) 0.063(12) 0.012(9) 0.036(9) -0.011(9)
O10W 0.058(12) 0.033(11) 0.047(11) 0.009(8) 0.017(8) -0.024(8)
O11W 0.074(14) 0.064(14) 0.059(13) -0.010(9) 0.034(9) 0.001(9)
O12W 0.070(13) 0.062(13) 0.071(13) -0.029(9) 0.038(9) 0.007(9)
O13W 0.081(15) 0.101(16) 0.100(16) 0.004(9) 0.051(10) 0.003(9)
O14W 0.11(3) 0.07(3) 0.05(2) -0.010(18) 0.04(2) 0.05(2)
O15W 0.11(4) 0.21(5) 0.05(3) 0.06(3) -0.02(2) -0.12(4)
O16W 0.077(14) 0.084(14) 0.086(14) 0.027(9) 0.043(10) -0.019(9)
O17W 0.14(2) 0.15(2) 0.15(2) -0.002(10) 0.060(12) 0.027(10)
O18W 0.11(4) 0.17(5) 0.10(3) 0.04(3) 0.08(3) 0.03(3)
O19W 0.096(16) 0.093(16) 0.104(16) 0.011(10) 0.041(10) 0.020(10)
O20W 0.09(3) 0.05(3) 0.11(3) -0.03(2) 0.00(3) 0.04(2)
O21W 0.124(19) 0.127(19) 0.115(19) -0.018(10) 0.055(11) 0.000(10)
O22W 0.21(8) 0.51(15) 0.38(11) -0.34(11) 0.25(8) -0.24(9)

loop_
_atom_type_symbol
_atom_type_description
_atom_type_scat_dispersion_real
_atom_type_scat_dispersion_imag
_atom_type_scat_source
C C 0.0033 0.0016 'International Tables Vol C Tables 4.2.6.8 and 6.1.1.4'
H H 0.0000 0.0000 'International Tables Vol C Tables 4.2.6.8 and 6.1.1.4'
N N 0.0061 0.0033 'International Tables Vol C Tables 4.2.6.8 and 6.1.1.4'
O O 0.0106 0.0060 'International Tables Vol C Tables 4.2.6.8 and 6.1.1.4'
P P 0.1023 0.0942 'International Tables Vol C Tables 4.2.6.8 and 6.1.1.4'
Mo Mo -1.6832 0.6857 'International Tables Vol C Tables 4.2.6.8 and 6.1.1.4'

loop_
_geom_angle_atom_site_label_1
_geom_angle_atom_site_label_2
_geom_angle_atom_site_label_3
_geom_angle
O1 Mo1 O2 104.6(5)
O1 Mo1 O5 102.7(4)
O2 Mo1 O5 98.5(4)
O1 Mo1 O4 97.0(4)
O2 Mo1 O4 98.2(4)
O5 Mo1 O4 150.0(3)
O1 Mo1 O6 163.8(4)
O2 Mo1 O6 89.5(3)
O5 Mo1 O6 82.9(3)
O4 Mo1 O6 72.5(3)
O1 Mo1 O3 87.3(4)
O2 Mo1 O3 168.2(4)
O5 Mo1 O3 78.5(3)
O4 Mo1 O3 80.0(3)
O6 Mo1 O3 78.8(3)
O7 Mo2 O8 103.4(4)
O7 Mo2 O10 103.8(4)
O8 Mo2 O10 97.8(4)
O7 Mo2 O4 98.9(4)
O8 Mo2 O4 96.7(4)
O10 Mo2 O4 149.4(3)
O7 Mo2 O9 87.6(4)
O8 Mo2 O9 168.9(4)
O10 Mo2 O9 78.6(3)
O4 Mo2 O9 82.0(3)
O7 Mo2 O6 164.6(4)
O8 Mo2 O6 90.1(3)
O10 Mo2 O6 81.3(3)
O4 Mo2 O6 71.8(3)
O9 Mo2 O6 79.0(3)
O12 Mo3 O11 103.7(5)
O12 Mo3 O10 96.9(4)
O11 Mo3 O10 102.8(4)
O12 Mo3 O14 97.5(4)
O11 Mo3 O14 99.4(4)
O10 Mo3 O14 149.8(3)
O12 Mo3 O13 169.4(4)
O11 Mo3 O13 86.7(4)
O10 Mo3 O13 78.9(3)
O14 Mo3 O13 82.2(3)
O12 Mo3 O15 91.0(3)
O11 Mo3 O15 163.7(4)
O10 Mo3 O15 81.8(3)
O14 Mo3 O15 71.5(3)
O13 Mo3 O15 78.8(3)
O16 Mo4 O17 104.3(5)
O16 Mo4 O19 100.9(4)
O17 Mo4 O19 97.4(4)
O16 Mo4 O14 100.1(4)
O17 Mo4 O14 97.1(4)
O19 Mo4 O14 150.6(3)
O16 Mo4 O18 86.8(4)
O17 Mo4 O18 168.8(4)
O19 Mo4 O18 78.5(3)
O14 Mo4 O18 82.4(3)
O16 Mo4 O15 164.9(4)
O17 Mo4 O15 90.0(3)
O19 Mo4 O15 82.0(3)
O14 Mo4 O15 72.6(3)
O18 Mo4 O15 79.2(3)
O21 Mo5 O20 102.6(4)
O21 Mo5 O19 99.2(4)
O20 Mo5 O19 101.4(4)
O21 Mo5 O23 97.0(4)
O20 Mo5 O23 100.3(4)
O19 Mo5 O23 149.4(3)
O21 Mo5 O22 167.8(4)
O20 Mo5 O22 89.6(4)
O19 Mo5 O22 78.3(3)
O23 Mo5 O22 80.4(3)
O21 Mo5 O24 87.7(3)
O20 Mo5 O24 168.4(4)
O19 Mo5 O24 81.9(3)
O23 Mo5 O24 72.9(3)
O22 Mo5 O24 80.2(3)
O26 Mo6 O25 102.8(4)
O26 Mo6 O5 99.5(4)
O25 Mo6 O5 102.0(4)
O26 Mo6 O23 97.4(4)
O25 Mo6 O23 100.4(4)
O5 Mo6 O23 148.1(3)
O26 Mo6 O27 169.5(3)
O25 Mo6 O27 87.7(4)
O5 Mo6 O27 78.2(3)
O23 Mo6 O27 80.3(3)
O26 Mo6 O24 90.5(3)
O25 Mo6 O24 165.6(3)
O5 Mo6 O24 80.8(3)
O23 Mo6 O24 72.1(3)
O27 Mo6 O24 79.0(3)
O28 Mo7 O30 104.4(5)
O28 Mo7 O31 97.4(4)
O30 Mo7 O31 98.4(4)
O28 Mo7 O32 102.4(4)
O30 Mo7 O32 99.0(4)
O31 Mo7 O32 149.4(3)
O28 Mo7 O33 164.0(4)
O30 Mo7 O33 89.4(4)
O31 Mo7 O33 72.3(3)
O32 Mo7 O33 82.9(3)
O28 Mo7 O29 87.0(5)
O30 Mo7 O29 168.5(4)
O31 Mo7 O29 80.4(4)
O32 Mo7 O29 77.6(4)
O33 Mo7 O29 79.4(3)
O34 Mo8 O36 103.2(4)
O34 Mo8 O37 103.0(4)
O36 Mo8 O37 97.3(4)
O34 Mo8 O31 99.4(4)
O36 Mo8 O31 97.7(4)
O37 Mo8 O31 149.3(3)
O34 Mo8 O35 88.5(4)
O36 Mo8 O35 168.3(4)
O37 Mo8 O35 78.7(3)
O31 Mo8 O35 81.2(3)
O34 Mo8 O33 164.6(4)
O36 Mo8 O33 90.1(3)
O37 Mo8 O33 82.7(3)
O31 Mo8 O33 70.6(3)
O35 Mo8 O33 78.6(3)
O38 Mo9 O40 102.7(5)
O38 Mo9 O37 101.6(4)
O40 Mo9 O37 96.8(4)
O38 Mo9 O41 99.5(4)
O40 Mo9 O41 98.9(4)
O37 Mo9 O41 150.2(3)
O38 Mo9 O39 88.2(4)
O40 Mo9 O39 169.0(4)
O37 Mo9 O39 79.1(3)
O41 Mo9 O39 80.8(3)
O38 Mo9 O42 164.4(4)
O40 Mo9 O42 91.3(3)
O37 Mo9 O42 83.1(3)
O41 Mo9 O42 71.3(3)
O39 Mo9 O42 78.1(3)
O45 Mo10 O43 103.8(4)
O45 Mo10 O46 97.4(4)
O43 Mo10 O46 100.9(4)
O45 Mo10 O41 98.2(4)
O43 Mo10 O41 100.4(4)
O46 Mo10 O41 149.6(3)
O45 Mo10 O44 169.5(4)
O43 Mo10 O44 86.5(4)
O46 Mo10 O44 78.3(3)
O41 Mo10 O44 81.6(4)
O45 Mo10 O42 90.7(3)
O43 Mo10 O42 164.7(4)
O46 Mo10 O42 81.8(3)
O41 Mo10 O42 72.1(3)
O44 Mo10 O42 79.3(3)
O47 Mo11 O49 102.4(5)
O47 Mo11 O46 102.2(4)
O49 Mo11 O46 100.1(4)
O47 Mo11 O50 99.0(4)
O49 Mo11 O50 98.1(4)
O46 Mo11 O50 148.3(4)
O47 Mo11 O48 89.0(5)
O49 Mo11 O48 168.5(4)
O46 Mo11 O48 78.1(3)
O50 Mo11 O48 78.9(4)
O47 Mo11 O51 167.9(4)
O49 Mo11 O51 87.9(3)
O46 Mo11 O51 81.8(3)
O50 Mo11 O51 73.1(3)
O48 Mo11 O51 80.6(3)
O53 Mo12 O52 103.6(4)
O53 Mo12 O32 99.1(4)
O52 Mo12 O32 101.6(4)
O53 Mo12 O50 97.9(4)
O52 Mo12 O50 98.9(4)
O32 Mo12 O50 149.4(4)
O53 Mo12 O54 169.2(4)
O52 Mo12 O54 87.3(4)
O32 Mo12 O54 78.9(4)
O50 Mo12 O54 79.6(4)
O53 Mo12 O51 90.6(3)
O52 Mo12 O51 164.7(4)
O32 Mo12 O51 81.4(3)
O50 Mo12 O51 73.2(3)
O54 Mo12 O51 78.6(3)
O15 P1 O24 111.5(4)
O15 P1 O6 110.8(5)
O24 P1 O6 112.1(4)
O51 P2 O42 111.5(4)
O51 P2 O33 112.2(4)
O42 P2 O33 111.0(5)
C1 O3 Mo1 130.6(8)
Mo2 O4 Mo1 121.6(4)
Mo6 O5 Mo1 143.3(4)
P1 O6 Mo1 129.5(4)
P1 O6 Mo2 131.4(4)
Mo1 O6 Mo2 93.7(3)
C1 O9 Mo2 131.5(8)
Mo3 O10 Mo2 143.8(4)
C7 O13 Mo3 131.7(8)
Mo4 O14 Mo3 122.6(4)
P1 O15 Mo4 130.7(4)
P1 O15 Mo3 130.3(4)
Mo4 O15 Mo3 92.6(3)
C7 O18 Mo4 131.1(8)
Mo4 O19 Mo5 144.3(4)
C13 O22 Mo5 130.7(8)
Mo5 O23 Mo6 122.4(4)
P1 O24 Mo5 129.8(4)
P1 O24 Mo6 130.2(4)
Mo5 O24 Mo6 92.3(3)
C13 O27 Mo6 131.0(8)
C12 O29 Mo7 129.2(9)
Mo7 O31 Mo8 123.0(4)
Mo12 O32 Mo7 142.2(5)
P2 O33 Mo7 129.5(4)
P2 O33 Mo8 131.2(4)
Mo7 O33 Mo8 93.8(3)
C12 O35 Mo8 133.6(9)
Mo9 O37 Mo8 143.5(4)
C6 O39 Mo9 132.1(8)
Mo9 O41 Mo10 123.5(4)
P2 O42 Mo10 130.6(5)
P2 O42 Mo9 130.3(5)
Mo10 O42 Mo9 92.7(3)
C6 O44 Mo10 130.9(8)
Mo11 O46 Mo10 143.8(4)
C18 O48 Mo11 128.6(10)
Mo12 O50 Mo11 121.0(4)
P2 O51 Mo11 130.1(4)
P2 O51 Mo12 129.7(4)
Mo11 O51 Mo12 92.6(3)
C18 O54 Mo12 131.9(12)
O9 C1 O3 127.1(11)
O9 C1 C2 114.7(14)
O3 C1 C2 118.1(14)
C3 C2 C1 118.0(14)
C3 C2 H2A 107.8
C1 C2 H2A 107.8
C3 C2 H2B 107.8
C1 C2 H2B 107.8
H2A C2 H2B 107.1
C2 C3 C4 111.9(12)
C2 C3 H3A 109.2
C4 C3 H3A 109.2
C2 C3 H3B 109.2
C4 C3 H3B 109.2
H3A C3 H3B 107.9
C5 C4 C3 112.5(12)
C5 C4 H4A 109.1
C3 C4 H4A 109.1
C5 C4 H4B 109.1
C3 C4 H4B 109.1
H4A C4 H4B 107.8
C4 C5 C6 114.6(11)
C4 C5 H5A 108.6
C6 C5 H5A 108.6
C4 C5 H5B 108.6
C6 C5 H5B 108.6
H5A C5 H5B 107.6
O39 C6 O44 126.2(11)
O39 C6 C5 118.0(15)
O44 C6 C5 115.7(14)
O13 C7 O18 126.5(11)
O13 C7 C8 117.4(13)
O18 C7 C8 116.1(13)
C7 C8 C9 112.4(11)
C7 C8 H8A 109.1
C9 C8 H8A 109.1
C7 C8 H8B 109.1
C9 C8 H8B 109.1
H8A C8 H8B 107.8
C8 C9 C10 113.8(12)
C8 C9 H9A 108.8
C10 C9 H9A 108.8
C8 C9 H9B 108.8
C10 C9 H9B 108.8
H9A C9 H9B 107.7
C11 C10 C9 110.8(13)
C11 C10 H10A 109.5
C9 C10 H10A 109.5
C11 C10 H10B 109.5
C9 C10 H10B 109.5
H10A C10 H10B 108.1
C10 C11 C12 118.5(15)
C10 C11 H11A 107.7
C12 C11 H11A 107.7
C10 C11 H11B 107.7
C12 C11 H11B 107.7
H11A C11 H11B 107.1
O35 C12 O29 125.8(12)
O35 C12 C11 115.1(15)
O29 C12 C11 119.1(15)
O27 C13 O22 126.2(11)
O27 C13 C14 122.4(14)
O22 C13 C14 111.3(13)
C15 C14 C13 114.0(12)
C15 C14 H14A 108.7
C13 C14 H14A 108.7
C15 C14 H14B 108.7
C13 C14 H14B 108.7
H14A C14 H14B 107.6
C14 C15 C16 109.3(12)
C14 C15 H15A 109.8
C16 C15 H15A 109.8
C14 C15 H15B 109.8
C16 C15 H15B 109.8
H15A C15 H15B 108.3
C17 C16 C15 119.0(13)
C17 C16 H16A 107.6
C15 C16 H16A 107.6
C17 C16 H16B 107.6
C15 C16 H16B 107.6
H16A C16 H16B 107.0
C16 C17 C18 116.9(15)
C16 C17 H17A 108.1
C18 C17 H17A 108.1
C16 C17 H17B 108.1
C18 C17 H17B 108.1
H17A C17 H17B 107.3
O54 C18 O48 129.0(15)
O54 C18 C17 128.1(19)
O48 C18 C17 102.8(16)

loop_
_geom_bond_atom_site_label_1
_geom_bond_atom_site_label_2
_geom_bond_distance
Mo1 O1 1.654(8)
Mo1 O2 1.665(8)
Mo1 O5 1.891(7)
Mo1 O4 1.912(8)
Mo1 O6 2.265(7)
Mo1 O3 2.272(9)
Mo2 O7 1.657(8)
Mo2 O8 1.673(8)
Mo2 O10 1.877(7)
Mo2 O4 1.905(7)
Mo2 O9 2.221(9)
Mo2 O6 2.302(7)
Mo3 O12 1.665(8)
Mo3 O11 1.671(8)
Mo3 O10 1.863(7)
Mo3 O14 1.908(8)
Mo3 O13 2.252(9)
Mo3 O15 2.322(7)
Mo4 O16 1.681(9)
Mo4 O17 1.699(9)
Mo4 O19 1.857(8)
Mo4 O14 1.891(8)
Mo4 O18 2.246(9)
Mo4 O15 2.287(7)
Mo5 O21 1.684(8)
Mo5 O20 1.697(8)
Mo5 O19 1.881(8)
Mo5 O23 1.889(8)
Mo5 O22 2.233(9)
Mo5 O24 2.303(7)
Mo6 O26 1.670(8)
Mo6 O25 1.677(8)
Mo6 O5 1.857(8)
Mo6 O23 1.914(8)
Mo6 O27 2.268(8)
Mo6 O24 2.318(7)
Mo7 O28 1.653(8)
Mo7 O30 1.693(8)
Mo7 O31 1.880(8)
Mo7 O32 1.886(8)
Mo7 O33 2.255(7)
Mo7 O29 2.264(10)
Mo8 O34 1.684(8)
Mo8 O36 1.691(8)
Mo8 O37 1.873(7)
Mo8 O31 1.910(7)
Mo8 O35 2.199(10)
Mo8 O33 2.305(8)
Mo9 O38 1.671(8)
Mo9 O40 1.687(8)
Mo9 O37 1.871(7)
Mo9 O41 1.886(7)
Mo9 O39 2.252(9)
Mo9 O42 2.318(8)
Mo10 O45 1.678(8)
Mo10 O43 1.701(8)
Mo10 O46 1.886(8)
Mo10 O41 1.892(8)
Mo10 O44 2.233(9)
Mo10 O42 2.279(7)
Mo11 O47 1.678(8)
Mo11 O49 1.693(9)
Mo11 O46 1.865(8)
Mo11 O50 1.920(8)
Mo11 O48 2.241(11)
Mo11 O51 2.299(7)
Mo12 O53 1.667(8)
Mo12 O52 1.676(9)
Mo12 O32 1.874(9)
Mo12 O50 1.904(8)
Mo12 O54 2.248(9)
Mo12 O51 2.306(7)
P1 O15 1.493(7)
P1 O24 1.500(7)
P1 O6 1.514(7)
P2 O51 1.496(8)
P2 O42 1.507(8)
P2 O33 1.519(8)
O3 C1 1.245(15)
O9 C1 1.211(15)
O13 C7 1.211(15)
O18 C7 1.240(15)
O22 C13 1.282(15)
O27 C13 1.225(14)
O29 C12 1.278(17)
O35 C12 1.203(16)
O39 C6 1.215(15)
O44 C6 1.238(16)
O48 C18 1.27(2)
O54 C18 1.145(19)
C1 C2 1.500(9)
C2 C3 1.489(9)
C2 H2A 0.9700
C2 H2B 0.9700
C3 C4 1.517(9)
C3 H3A 0.9700
C3 H3B 0.9700
C4 C5 1.488(9)
C4 H4A 0.9700
C4 H4B 0.9700
C5 C6 1.497(9)
C5 H5A 0.9700
C5 H5B 0.9700
C7 C8 1.486(9)
C8 C9 1.488(9)
C8 H8A 0.9700
C8 H8B 0.9700
C9 C10 1.512(9)
C9 H9A 0.9700
C9 H9B 0.9700
C10 C11 1.490(9)
C10 H10A 0.9700
C10 H10B 0.9700
C11 C12 1.512(9)
C11 H11A 0.9700
C11 H11B 0.9700
C13 C14 1.507(9)
C14 C15 1.472(9)
C14 H14A 0.9700
C14 H14B 0.9700
C15 C16 1.489(9)
C15 H15A 0.9700
C15 H15B 0.9700
C16 C17 1.445(9)
C16 H16A 0.9700
C16 H16B 0.9700
C17 C18 1.491(9)
C17 H17A 0.9700
C17 H17B 0.9700
O15W O20W 1.65(6)
